data_7118764
loop_
_publ_author_name
'de Bruin, Gerjan'
'Mock, Elliot D.'
'Hoogendoorn, Sascha'
'van den Nieuwendijk, Adrianus M. C. H.'
'Mazurek, Jaroslaw'
'van der Marel, Gijsbert A.'
'Florea, Bogdan I.'
'Overkleeft, Herman S.'

_publ_section_title
;
 Enantioselective synthesis of adamantylalanine and carboranylalanine and
 their incorporation into the proteasome inhibitor bortezomib.
;
_journal_issue 21
_journal_name_full 'Chemical communications (Cambridge, England)'
_journal_page_first 4064
_journal_page_last 4067
_journal_paper_doi 10.1039/c6cc01156j
_journal_volume 52
_journal_year 2016
_chemical_absolute_configuration ad
_chemical_formula_moiety 'C9 H24 B10 N2 O S'
_chemical_formula_sum 'C9 H24 B10 N2 O S'
_chemical_formula_weight 316.46
_chemical_name_common ' (Ss)-(+)-N-[(R)-1-Cyano-2-(1?,2?-dicarba-closo-dodecaboranyl)ethyl]-tert-butylsulfinamide '
_chemical_name_systematic '21 b (EDM345)'
_space_group_crystal_system monoclinic
_space_group_IT_number 5
_space_group_name_Hall 'C 2y'
_space_group_name_H-M_alt 'C 1 2 1'
_symmetry_space_group_name_Hall 'C 2y'
_symmetry_space_group_name_H-M 'C 1 2 1'
_atom_sites_solution_hydrogens mixed
_atom_sites_solution_primary difmap
_atom_sites_solution_secondary difmap
_audit_creation_method SHELXL-2014/7
_audit_update_record
;
2015-12-14 deposited with the CCDC.
2016-02-16 downloaded from the CCDC.
;
_cell_angle_alpha 90
_cell_angle_beta 115.831(3)
_cell_angle_gamma 90
_cell_formula_units_Z 4
_cell_length_a 26.2252(15)
_cell_length_b 6.7734(3)
_cell_length_c 11.5919(6)
_cell_measurement_reflns_used 6658
_cell_measurement_temperature 296(2)
_cell_measurement_theta_max 32.577
_cell_measurement_theta_min 0.998
_cell_volume 1853.37(17)
_computing_cell_refinement 'HKL Scalepack (Otwinowski & Minor, 1997)'
_computing_data_collection 'Collect (Hooft, 1998)'
_computing_data_reduction 'HKL Denzo and Scalepack (Otwinowski & Minor, 1997)'
_computing_molecular_graphics 'Mercury (Macrae et al., 2008)'
_computing_publication_material 'enCIFer (Allen et al., 2004)'
_computing_structure_refinement 'SHELXL-2014/7 (Sheldrick, 2014)'
_computing_structure_solution 'SHELXT-2014/7 (Sheldrick, 2014)'
_diffrn_ambient_temperature 296(2)
_diffrn_measured_fraction_theta_full 0.995
_diffrn_measured_fraction_theta_max 0.996
_diffrn_measurement_device '95mm CCD camera on \k-goniostat'
_diffrn_measurement_device_type 'KappaCCD, Bruker-AXS'
_diffrn_measurement_method CCD
_diffrn_radiation_monochromator 'horizonally mounted graphite crystal'
_diffrn_radiation_source 'fine-focus sealed tube'
_diffrn_radiation_type MoK\a
_diffrn_radiation_wavelength 0.71073
_diffrn_reflns_av_R_equivalents 0.0261
_diffrn_reflns_av_unetI/netI 0.0343
_diffrn_reflns_laue_measured_fraction_full 0.995
_diffrn_reflns_laue_measured_fraction_max 0.996
_diffrn_reflns_limit_h_max 39
_diffrn_reflns_limit_h_min -39
_diffrn_reflns_limit_k_max 10
_diffrn_reflns_limit_k_min -10
_diffrn_reflns_limit_l_max 17
_diffrn_reflns_limit_l_min -17
_diffrn_reflns_number 13344
_diffrn_reflns_point_group_measured_fraction_full 0.996
_diffrn_reflns_point_group_measured_fraction_max 0.997
_diffrn_reflns_theta_full 25.242
_diffrn_reflns_theta_max 32.601
_diffrn_reflns_theta_min 3.129
_exptl_absorpt_coefficient_mu 0.170
_exptl_absorpt_correction_type none
_exptl_crystal_colour Colourless
_exptl_crystal_density_diffrn 1.134
_exptl_crystal_description Needle
_exptl_crystal_F_000 664
_exptl_crystal_size_max 0.420
_exptl_crystal_size_mid 0.280
_exptl_crystal_size_min 0.150
_refine_diff_density_max 0.253
_refine_diff_density_min -0.167
_refine_diff_density_rms 0.031
_refine_ls_abs_structure_details
;
 Flack x determined using 1942 quotients [(I+)-(I-)]/[(I+)+(I-)]
 (Parsons, Flack and Wagner, Acta Cryst. B69 (2013) 249-259).
;
_refine_ls_abs_structure_Flack 0.01(2)
_refine_ls_extinction_method none
_refine_ls_goodness_of_fit_ref 1.079
_refine_ls_hydrogen_treatment mixed
_refine_ls_matrix_type full
_refine_ls_number_parameters 268
_refine_ls_number_reflns 6764
_refine_ls_number_restraints 1
_refine_ls_restrained_S_all 1.079
_refine_ls_R_factor_all 0.0637
_refine_ls_R_factor_gt 0.0470
_refine_ls_shift/su_max 0.015
_refine_ls_shift/su_mean 0.001
_refine_ls_structure_factor_coef Fsqd
_refine_ls_weighting_details 'w=1/[\s^2^(Fo^2^)+(0.0486P)^2^+0.2463P] where P=(Fo^2^+2Fc^2^)/3'
_refine_ls_weighting_scheme calc
_refine_ls_wR_factor_gt 0.1033
_refine_ls_wR_factor_ref 0.1099
_reflns_Friedel_coverage 0.866
_reflns_friedel_fraction_full 0.998
_reflns_friedel_fraction_max 0.997
_reflns_number_gt 5431
_reflns_number_total 6764
_reflns_threshold_expression 'I > 2\s(I)'
_cod_data_source_file c6cc01156j2.cif
_cod_data_source_block EDM345
_cod_depositor_comments 'Adding full bibliography for 7118764--7118765.cif.'
_cod_original_cell_volume 1853.38(17)
_cod_database_code 7118764
_shelx_shelxl_version_number 2014/7
_shelx_space_group_comment
;
The symmetry employed for this shelxl refinement is uniquely defined
by the following loop, which should always be used as a source of
symmetry information in preference to the above space-group names.
They are only intended as comments.
;

loop_
_space_group_symop_operation_xyz
'x, y, z'
'-x, y, -z'
'x+1/2, y+1/2, z'
'-x+1/2, y+1/2, -z'

loop_
_atom_site_label
_atom_site_type_symbol
_atom_site_fract_x
_atom_site_fract_y
_atom_site_fract_z
_atom_site_U_iso_or_equiv
_atom_site_adp_type
_atom_site_occupancy
_atom_site_site_symmetry_order
_atom_site_calc_flag
_atom_site_refinement_flags_posn
_atom_site_refinement_flags_adp
C1 C 0.41175(13) -0.0188(6) 0.3463(3) 0.0883(10) Uani 1 1 d . .
H1A H 0.4104 0.0483 0.4179 0.132 Uiso 1 1 calc R U
H1B H 0.3873 -0.1319 0.3245 0.132 Uiso 1 1 calc R U
H1C H 0.4499 -0.0607 0.3686 0.132 Uiso 1 1 calc R U
C2 C 0.39321(14) 0.0251(7) 0.1161(3) 0.0967(12) Uani 1 1 d . .
H2A H 0.3806 0.1188 0.0471 0.145 Uiso 1 1 calc R U
H2B H 0.4311 -0.0162 0.1354 0.145 Uiso 1 1 calc R U
H2C H 0.3685 -0.0875 0.0914 0.145 Uiso 1 1 calc R U
C3 C 0.42691(15) 0.3101(7) 0.2699(5) 0.1184(15) Uani 1 1 d . .
H3A H 0.4254 0.3659 0.3445 0.178 Uiso 1 1 calc R U
H3B H 0.4656 0.2818 0.2882 0.178 Uiso 1 1 calc R U
H3C H 0.4115 0.4024 0.2003 0.178 Uiso 1 1 calc R U
C4 C 0.39237(9) 0.1195(4) 0.2330(2) 0.0598(6) Uani 1 1 d . .
S5 S 0.32062(2) 0.20186(7) 0.19950(5) 0.04747(13) Uani 1 1 d . .
O6 O 0.30210(8) 0.3292(3) 0.08433(19) 0.0693(5) Uani 1 1 d . .
N7 N 0.28611(8) -0.0143(3) 0.1574(2) 0.0545(4) Uani 1 1 d . .
H7 H 0.2729(12) -0.036(5) 0.081(3) 0.070(9) Uiso 1 1 d . .
C8 C 0.24670(8) -0.0505(3) 0.2133(2) 0.0468(4) Uani 1 1 d . .
H8 H 0.2647(9) -0.021(4) 0.300(2) 0.036(5) Uiso 1 1 d . .
C9 C 0.23532(9) -0.2651(3) 0.2050(3) 0.0572(5) Uani 1 1 d . .
N10 N 0.22570(11) -0.4286(4) 0.1980(3) 0.0787(7) Uani 1 1 d . .
C11 C 0.19150(9) 0.0692(3) 0.1501(2) 0.0455(4) Uani 1 1 d . .
H11A H 0.2031(10) 0.198(5) 0.147(2) 0.054(6) Uiso 1 1 d . .
H11B H 0.1684(10) 0.017(4) 0.066(2) 0.052(6) Uiso 1 1 d . .
C12 C 0.15494(8) 0.0743(3) 0.22322(17) 0.0394(3) Uani 1 1 d . .
C13 C 0.13538(11) 0.2968(3) 0.2468(3) 0.0561(5) Uani 1 1 d . .
H13 H 0.1509(12) 0.398(4) 0.219(3) 0.067(8) Uiso 1 1 d . .
B14 B 0.18404(11) 0.1733(5) 0.3744(2) 0.0614(7) Uani 1 1 d . .
H14 H 0.2270(12) 0.239(4) 0.407(3) 0.073(8) Uiso 1 1 d . .
B15 B 0.16183(11) -0.0752(4) 0.3467(2) 0.0543(6) Uani 1 1 d . .
H15 H 0.1928(13) -0.189(5) 0.374(3) 0.080(9) Uiso 1 1 d . .
B16 B 0.10173(10) -0.0892(4) 0.1965(2) 0.0489(5) Uani 1 1 d . .
H16 H 0.0974(10) -0.211(4) 0.129(2) 0.051(6) Uiso 1 1 d . .
B17 B 0.09295(12) -0.0902(4) 0.3400(3) 0.0565(6) Uani 1 1 d . .
H17 H 0.0812(11) -0.223(4) 0.372(3) 0.067(8) Uiso 1 1 d . .
B18 B 0.14456(15) 0.0725(6) 0.4506(3) 0.0713(8) Uani 1 1 d . .
H18 H 0.1632(13) 0.068(5) 0.546(3) 0.088(10) Uiso 1 1 d . .
B19 B 0.07322(13) 0.1494(5) 0.3647(3) 0.0670(8) Uani 1 1 d . .
H19 H 0.0456(12) 0.173(5) 0.413(3) 0.076(8) Uiso 1 1 d . .
B20 B 0.04677(11) 0.0513(5) 0.2078(3) 0.0609(7) Uani 1 1 d . .
H20 H 0.0055(13) 0.011(5) 0.158(3) 0.072(8) Uiso 1 1 d . .
B21 B 0.12952(16) 0.3114(6) 0.3867(4) 0.0757(9) Uani 1 1 d . .
H21 H 0.1432(14) 0.443(5) 0.434(3) 0.087(10) Uiso 1 1 d . .
B22 B 0.06919(14) 0.3004(5) 0.2368(4) 0.0709(9) Uani 1 1 d . .
H22 H 0.0500(14) 0.423(6) 0.205(3) 0.089(10) Uiso 1 1 d . .
B23 B 0.08642(9) 0.1524(4) 0.1327(2) 0.0541(6) Uani 1 1 d . .
H23 H 0.0768(12) 0.189(5) 0.038(3) 0.071(7) Uiso 1 1 d . .

loop_
_atom_site_aniso_label
_atom_site_aniso_U_11
_atom_site_aniso_U_22
_atom_site_aniso_U_33
_atom_site_aniso_U_23
_atom_site_aniso_U_13
_atom_site_aniso_U_12
C1 0.0649(16) 0.120(3) 0.0797(18) 0.0336(19) 0.0314(14) 0.0192(18)
C2 0.0711(16) 0.157(4) 0.0794(17) 0.010(2) 0.0492(15) 0.036(2)
C3 0.0682(19) 0.130(3) 0.161(4) 0.005(3) 0.054(2) -0.041(2)
C4 0.0407(9) 0.0828(16) 0.0634(13) 0.0080(11) 0.0298(9) -0.0052(10)
S5 0.0453(2) 0.0472(2) 0.0593(3) -0.0024(2) 0.03153(19) -0.0073(2)
O6 0.0695(10) 0.0671(11) 0.0786(11) 0.0208(9) 0.0391(9) 0.0137(9)
N7 0.0477(9) 0.0566(10) 0.0703(12) -0.0152(10) 0.0360(9) -0.0140(8)
C8 0.0396(9) 0.0450(10) 0.0608(12) -0.0027(9) 0.0265(8) -0.0056(8)
C9 0.0426(9) 0.0496(14) 0.0847(15) 0.0037(10) 0.0327(10) -0.0017(9)
N10 0.0708(14) 0.0482(11) 0.131(2) 0.0030(13) 0.0569(14) -0.0004(10)
C11 0.0469(9) 0.0438(10) 0.0529(10) 0.0017(9) 0.0285(9) -0.0020(8)
C12 0.0357(8) 0.0396(8) 0.0428(8) 0.0003(7) 0.0169(7) -0.0019(7)
C13 0.0616(13) 0.0404(11) 0.0819(15) -0.0012(10) 0.0456(12) -0.0040(9)
B14 0.0493(11) 0.083(2) 0.0489(11) -0.0147(13) 0.0184(9) -0.0117(13)
B15 0.0501(12) 0.0636(15) 0.0490(12) 0.0154(11) 0.0213(10) 0.0113(11)
B16 0.0475(11) 0.0503(12) 0.0519(12) -0.0002(10) 0.0246(10) -0.0119(9)
B17 0.0610(14) 0.0579(14) 0.0628(14) 0.0130(12) 0.0383(12) 0.0022(11)
B18 0.0741(18) 0.099(2) 0.0464(13) -0.0063(15) 0.0309(13) -0.0054(17)
B19 0.0692(16) 0.0698(18) 0.0846(19) 0.0039(14) 0.0545(15) 0.0031(13)
B20 0.0390(11) 0.0747(18) 0.0724(16) 0.0171(14) 0.0276(11) -0.0031(11)
B21 0.091(2) 0.071(2) 0.088(2) -0.0257(18) 0.061(2) -0.0154(17)
B22 0.0647(17) 0.0572(16) 0.112(3) 0.0220(16) 0.0584(18) 0.0181(13)
B23 0.0357(9) 0.0688(17) 0.0552(12) 0.0174(11) 0.0172(9) 0.0007(9)

loop_
_atom_type_symbol
_atom_type_description
_atom_type_scat_dispersion_real
_atom_type_scat_dispersion_imag
_atom_type_scat_source
C C 0.0033 0.0016 'International Tables Vol C Tables 4.2.6.8 and 6.1.1.4'
H H 0.0000 0.0000 'International Tables Vol C Tables 4.2.6.8 and 6.1.1.4'
B B 0.0013 0.0007 'International Tables Vol C Tables 4.2.6.8 and 6.1.1.4'
N N 0.0061 0.0033 'International Tables Vol C Tables 4.2.6.8 and 6.1.1.4'
O O 0.0106 0.0060 'International Tables Vol C Tables 4.2.6.8 and 6.1.1.4'
S S 0.1246 0.1234 'International Tables Vol C Tables 4.2.6.8 and 6.1.1.4'

loop_
_geom_angle_atom_site_label_1
_geom_angle_atom_site_label_2
_geom_angle_atom_site_label_3
_geom_angle
C4 C1 H1A 109.5
C4 C1 H1B 109.5
H1A C1 H1B 109.5
C4 C1 H1C 109.5
H1A C1 H1C 109.5
H1B C1 H1C 109.5
C4 C2 H2A 109.5
C4 C2 H2B 109.5
H2A C2 H2B 109.5
C4 C2 H2C 109.5
H2A C2 H2C 109.5
H2B C2 H2C 109.5
C4 C3 H3A 109.5
C4 C3 H3B 109.5
H3A C3 H3B 109.5
C4 C3 H3C 109.5
H3A C3 H3C 109.5
H3B C3 H3C 109.5
C2 C4 C1 112.8(3)
C2 C4 C3 111.8(3)
C1 C4 C3 110.3(3)
C2 C4 S5 110.74(18)
C1 C4 S5 107.35(17)
C3 C4 S5 103.3(2)
O6 S5 N7 108.81(12)
O6 S5 C4 105.73(11)
N7 S5 C4 99.77(11)
C8 N7 S5 114.47(15)
C8 N7 H7 114(2)
S5 N7 H7 113(2)
N7 C8 C9 107.34(18)
N7 C8 C11 113.69(18)
C9 C8 C11 111.47(17)
N7 C8 H8 108.9(13)
C9 C8 H8 105.9(15)
C11 C8 H8 109.3(14)
N10 C9 C8 178.9(2)
C12 C11 C8 115.78(17)
C12 C11 H11A 107.0(15)
C8 C11 H11A 105.0(15)
C12 C11 H11B 107.6(14)
C8 C11 H11B 109.6(14)
H11A C11 H11B 112(2)
C11 C12 C13 115.23(16)
C11 C12 B15 126.18(17)
C13 C12 B15 109.37(17)
C11 C12 B16 123.09(17)
C13 C12 B16 109.57(15)
B15 C12 B16 62.77(14)
C11 C12 B14 117.85(16)
C13 C12 B14 60.42(16)
B15 C12 B14 62.29(17)
B16 C12 B14 113.91(17)
C11 C12 B23 114.11(16)
C13 C12 B23 60.26(15)
B15 C12 B23 113.36(16)
B16 C12 B23 62.22(14)
B14 C12 B23 112.60(18)
C12 C13 B22 112.69(19)
C12 C13 B14 61.60(15)
B22 C13 B14 115.3(2)
C12 C13 B23 61.92(13)
B22 C13 B23 63.14(18)
B14 C13 B23 115.00(19)
C12 C13 B21 112.0(2)
B22 C13 B21 63.0(2)
B14 C13 B21 62.72(19)
B23 C13 B21 115.20(19)
C12 C13 H13 113.8(18)
B22 C13 H13 124.0(18)
B14 C13 H13 113.2(17)
B23 C13 H13 116.9(18)
B21 C13 H13 121.9(18)
C13 B14 C12 57.98(13)
C13 B14 B15 104.39(17)
C12 B14 B15 58.39(14)
C13 B14 B18 104.2(2)
C12 B14 B18 105.28(19)
B15 B14 B18 60.21(19)
C13 B14 B21 58.72(18)
C12 B14 B21 105.92(19)
B15 B14 B21 107.8(2)
B18 B14 B21 59.5(2)
C13 B14 H14 111.4(15)
C12 B14 H14 116.0(15)
B15 B14 H14 130.5(16)
B18 B14 H14 135.3(15)
B21 B14 H14 119.7(16)
C12 B15 B14 59.32(14)
C12 B15 B16 58.72(12)
B14 B15 B16 108.20(18)
C12 B15 B18 105.8(2)
B14 B15 B18 59.92(18)
B16 B15 B18 108.5(2)
C12 B15 B17 105.33(17)
B14 B15 B17 108.1(2)
B16 B15 B17 60.09(15)
B18 B15 B17 60.34(18)
C12 B15 H15 117.9(18)
B14 B15 H15 119.2(17)
B16 B15 H15 119.4(17)
B18 B15 H15 126.7(17)
B17 B15 H15 127.2(18)
C12 B16 B23 59.48(12)
C12 B16 B15 58.51(13)
B23 B16 B15 107.71(18)
C12 B16 B17 105.23(17)
B23 B16 B17 107.2(2)
B15 B16 B17 60.16(15)
C12 B16 B20 105.34(18)
B23 B16 B20 59.45(15)
B15 B16 B20 107.57(19)
B17 B16 B20 59.55(15)
C12 B16 H16 115.7(13)
B23 B16 H16 117.0(13)
B15 B16 H16 120.6(13)
B17 B16 H16 130.4(13)
B20 B16 H16 127.8(13)
B19 B17 B20 60.20(19)
B19 B17 B16 108.42(19)
B20 B17 B16 60.32(16)
B19 B17 B15 107.8(2)
B20 B17 B15 107.86(17)
B16 B17 B15 59.75(14)
B19 B17 B18 59.9(2)
B20 B17 B18 107.9(2)
B16 B17 B18 107.70(18)
B15 B17 B18 59.65(17)
B19 B17 H17 124.5(15)
B20 B17 H17 124.5(15)
B16 B17 H17 120.4(16)
B15 B17 H17 118.4(15)
B18 B17 H17 120.7(15)
B21 B18 B14 60.3(2)
B21 B18 B15 108.1(2)
B14 B18 B15 59.87(17)
B21 B18 B19 60.2(2)
B14 B18 B19 108.1(2)
B15 B18 B19 107.7(2)
B21 B18 B17 107.8(2)
B14 B18 B17 107.81(19)
B15 B18 B17 60.01(17)
B19 B18 B17 59.51(18)
B21 B18 H18 114(2)
B14 B18 H18 117.2(19)
B15 B18 H18 126(2)
B19 B18 H18 121.2(19)
B17 B18 H18 129(2)
B17 B19 B22 108.1(2)
B17 B19 B21 108.0(2)
B22 B19 B21 60.1(2)
B17 B19 B20 59.93(17)
B22 B19 B20 60.06(19)
B21 B19 B20 108.1(2)
B17 B19 B18 60.55(19)
B22 B19 B18 107.7(2)
B21 B19 B18 59.3(2)
B20 B19 B18 108.2(2)
B17 B19 H19 121.4(17)
B22 B19 H19 121.9(16)
B21 B19 H19 121.9(16)
B20 B19 H19 121.7(15)
B18 B19 H19 121.6(14)
B23 B20 B17 108.11(18)
B23 B20 B22 60.26(17)
B17 B20 B22 107.9(2)
B23 B20 B19 108.1(2)
B17 B20 B19 59.87(17)
B22 B20 B19 59.87(19)
B23 B20 B16 59.98(15)
B17 B20 B16 60.13(15)
B22 B20 B16 108.14(17)
B19 B20 B16 108.01(19)
B23 B20 H20 122.3(16)
B17 B20 H20 120.5(17)
B22 B20 H20 123.1(18)
B19 B20 H20 121.9(16)
B16 B20 H20 120.7(18)
C13 B21 B18 104.6(2)
C13 B21 B14 58.55(15)
B18 B21 B14 60.2(2)
C13 B21 B19 104.1(2)
B18 B21 B19 60.5(2)
B14 B21 B19 108.3(2)
C13 B21 B22 58.24(18)
B18 B21 B22 108.5(2)
B14 B21 B22 107.9(2)
B19 B21 B22 59.93(19)
C13 B21 H21 114.1(18)
B18 B21 H21 127.8(19)
B14 B21 H21 113.5(19)
B19 B21 H21 133.7(18)
B22 B21 H21 121.1(19)
C13 B22 B19 104.5(2)
C13 B22 B20 104.22(19)
B19 B22 B20 60.07(18)
C13 B22 B21 58.73(18)
B19 B22 B21 59.9(2)
B20 B22 B21 107.9(2)
C13 B22 B23 58.60(15)
B19 B22 B23 107.7(2)
B20 B22 B23 59.57(17)
B21 B22 B23 108.0(2)
C13 B22 H22 113(2)
B19 B22 H22 131(2)
B20 B22 H22 133(2)
B21 B22 H22 116(2)
B23 B22 H22 119(2)
C13 B23 C12 57.82(13)
C13 B23 B20 104.4(2)
C12 B23 B20 105.30(17)
C13 B23 B16 104.54(17)
C12 B23 B16 58.30(13)
B20 B23 B16 60.57(15)
C13 B23 B22 58.26(17)
C12 B23 B22 105.49(19)
B20 B23 B22 60.16(17)
B16 B23 B22 108.53(19)
C13 B23 H23 115.9(17)
C12 B23 H23 115.1(16)
B20 B23 H23 133.5(15)
B16 B23 H23 124.5(18)
B22 B23 H23 124.4(17)

loop_
_geom_bond_atom_site_label_1
_geom_bond_atom_site_label_2
_geom_bond_distance
C1 C4 1.510(4)
C1 H1A 0.9600
C1 H1B 0.9600
C1 H1C 0.9600
C2 C4 1.507(4)
C2 H2A 0.9600
C2 H2B 0.9600
C2 H2C 0.9600
C3 C4 1.527(5)
C3 H3A 0.9600
C3 H3B 0.9600
C3 H3C 0.9600
C4 S5 1.834(2)
S5 O6 1.4823(19)
S5 N7 1.678(2)
N7 C8 1.460(3)
N7 H7 0.82(3)
C8 C9 1.478(3)
C8 C11 1.538(3)
C8 H8 0.93(2)
C9 N10 1.131(3)
C11 C12 1.532(3)
C11 H11A 0.93(3)
C11 H11B 0.97(2)
C12 C13 1.652(3)
C12 B15 1.697(3)
C12 B16 1.701(3)
C12 B14 1.714(3)
C12 B23 1.722(3)
C13 B22 1.689(4)
C13 B14 1.695(4)
C13 B23 1.695(4)
C13 B21 1.698(4)
C13 H13 0.93(3)
B14 B15 1.764(5)
B14 B18 1.765(4)
B14 B21 1.766(5)
B14 H14 1.11(3)
B15 B16 1.770(3)
B15 B18 1.770(4)
B15 B17 1.777(4)
B15 H15 1.06(3)
B16 B23 1.769(4)
B16 B17 1.776(4)
B16 B20 1.779(4)
B16 H16 1.11(3)
B17 B19 1.764(4)
B17 B20 1.765(4)
B17 B18 1.783(5)
B17 H17 1.07(3)
B18 B21 1.752(6)
B18 B19 1.772(5)
B18 H18 1.00(3)
B19 B22 1.766(5)
B19 B21 1.767(5)
B19 B20 1.770(5)
B19 H19 1.10(3)
B20 B23 1.759(3)
B20 B22 1.770(5)
B20 H20 1.02(3)
B21 B22 1.770(6)
B21 H21 1.03(4)
B22 B23 1.772(5)
B22 H22 0.96(4)
B23 H23 1.05(3)

loop_
_geom_hbond_atom_site_label_D
_geom_hbond_atom_site_label_H
_geom_hbond_atom_site_label_A
_geom_hbond_distance_DH
_geom_hbond_distance_HA
_geom_hbond_distance_DA
_geom_hbond_angle_DHA
_geom_hbond_site_symmetry_A
N7 H7 O6 0.82(3) 2.25(3) 2.946(3) 143(3) 4_545
